data_4315824
loop_
_publ_author_name
'Zhengxing Zhang'
'Lixin Zhang'
'Yanrong Li'
'Longcheng Hong'
'Zhenxia Chen'
'Xigeng Zhou'

_publ_contact_author_address
;Department of Chemistry
Molecular Catalysis and Innovative Material Laboratory 
Fudan University
Shanghai 200433
State Key Laboratory of Organometallic Chemistry
Shanghai 200032
People's Republic of China
;
_publ_contact_author_email xgzhou@fudan.edu.cn
_publ_contact_author_name 'Zhou, Xigeng'
_publ_section_title
;
 Activation of Bis(guanidinate)lanthanide Alkyl and Aryl Complexes on
 Elemental Sulfur: Synthesis and Characterization of
 Bis(guanidinate)lanthanide Thiolates and Disulfides
;
_journal_name_full 'Inorganic Chemistry'
_journal_page_first 5715
_journal_page_last 5722
_journal_paper_doi 10.1021/ic100617n
_journal_volume 49
_journal_year 2010
_chemical_formula_sum 'C84 H178 Er2 N12 S2 Si8'
_chemical_formula_weight 1979.74
_chemical_name_systematic
; 
 ? 
;
_space_group_IT_number 41
_symmetry_cell_setting orthorhombic
_symmetry_space_group_name_Hall 'A 2 -2ab'
_symmetry_space_group_name_H-M 'A e a 2'
_atom_sites_solution_hydrogens geom
_atom_sites_solution_primary direct
_atom_sites_solution_secondary difmap
_audit_creation_method SHELXL-97
_cell_angle_alpha 90.00
_cell_angle_beta 90.00
_cell_angle_gamma 90.00
_cell_formula_units_Z 4
_cell_length_a 19.325(6)
_cell_length_b 20.926(6)
_cell_length_c 29.977(9)
_cell_measurement_reflns_used 952
_cell_measurement_temperature 293(2)
_cell_measurement_theta_max 26.204
_cell_measurement_theta_min 3.344
_cell_volume 12123(6)
_computing_cell_refinement 'Bruker SMART'
_computing_data_collection 'Bruker SMART'
_computing_data_reduction 'Bruker SHELXTL'
_computing_molecular_graphics 'Bruker SHELXTL'
_computing_publication_material 'Bruker SHELXTL'
_computing_structure_refinement 'SHELXL-97 (Sheldrick, 1997)'
_computing_structure_solution 'SHELXS-97 (Sheldrick, 1990)'
_diffrn_ambient_temperature 293(2)
_diffrn_measured_fraction_theta_full 0.998
_diffrn_measured_fraction_theta_max 0.998
_diffrn_measurement_device_type 'CCD area detector'
_diffrn_measurement_method 'phi and omega scans'
_diffrn_radiation_monochromator graphite
_diffrn_radiation_source 'fine-focus sealed tube'
_diffrn_radiation_type MoK\a
_diffrn_radiation_wavelength 0.71073
_diffrn_reflns_av_R_equivalents 0.0220
_diffrn_reflns_av_sigmaI/netI 0.0396
_diffrn_reflns_limit_h_max 15
_diffrn_reflns_limit_h_min -22
_diffrn_reflns_limit_k_max 24
_diffrn_reflns_limit_k_min -24
_diffrn_reflns_limit_l_max 33
_diffrn_reflns_limit_l_min -35
_diffrn_reflns_number 24563
_diffrn_reflns_theta_full 25.01
_diffrn_reflns_theta_max 25.01
_diffrn_reflns_theta_min 1.36
_exptl_absorpt_coefficient_mu 1.526
_exptl_absorpt_correction_T_max 0.8034
_exptl_absorpt_correction_T_min 0.8034
_exptl_absorpt_correction_type multi-scan
_exptl_absorpt_process_details sadabs
_exptl_crystal_colour pink
_exptl_crystal_density_diffrn 1.085
_exptl_crystal_density_method 'not measured'
_exptl_crystal_description block
_exptl_crystal_F_000 4184
_exptl_crystal_size_max 0.15
_exptl_crystal_size_mid 0.15
_exptl_crystal_size_min 0.15
_refine_diff_density_max 0.702
_refine_diff_density_min -0.549
_refine_diff_density_rms 0.066
_refine_ls_abs_structure_details 'Flack H D (1983), Acta Cryst. A39, 876-881'
_refine_ls_abs_structure_Flack -0.024(12)
_refine_ls_extinction_method none
_refine_ls_goodness_of_fit_ref 1.009
_refine_ls_hydrogen_treatment constr
_refine_ls_matrix_type full
_refine_ls_number_parameters 488
_refine_ls_number_reflns 10213
_refine_ls_number_restraints 6
_refine_ls_restrained_S_all 1.017
_refine_ls_R_factor_all 0.0494
_refine_ls_R_factor_gt 0.0292
_refine_ls_shift/su_max 0.002
_refine_ls_shift/su_mean 0.000
_refine_ls_structure_factor_coef Fsqd
_refine_ls_weighting_details 'calc w=1/[\s^2^(Fo^2^)+(0.0445P)^2^+2.8602P] where P=(Fo^2^+2Fc^2^)/3'
_refine_ls_weighting_scheme calc
_refine_ls_wR_factor_gt 0.0753
_refine_ls_wR_factor_ref 0.0837
_reflns_number_gt 7023
_reflns_number_total 10213
_reflns_threshold_expression >2sigma(I)
_cod_data_source_file ic100617n_si_001_08.cif
_cod_data_source_block f71228a-Complex5-Er
_cod_depositor_comments
;
The following automatic conversions were performed:

'_symmetry_cell_setting' value 'Orthorhombic' changed to
'orthorhombic' according to the built-in table from CIF Core
dictionary named 'cif_core.dic' version 2.4.1 from 2010-06-29.

Automatic conversion script
Id: cif_fix_values 1646 2011-03-28 12:23:43Z adriana 

2021-08-29
Space group name changed to comply with IUCR recomendations
                 miguel
;
_cod_original_sg_symbol_H-M 'A b a 2'
_cod_database_code 4315824

loop_
_symmetry_equiv_pos_as_xyz
'x, y, z'
'-x, -y, z'
'x+1/2, -y+1/2, z'
'-x+1/2, y+1/2, z'
'x, y+1/2, z+1/2'
'-x, -y+1/2, z+1/2'
'x+1/2, -y+1, z+1/2'
'-x+1/2, y+1, z+1/2'

loop_
_atom_site_label
_atom_site_type_symbol
_atom_site_fract_x
_atom_site_fract_y
_atom_site_fract_z
_atom_site_U_iso_or_equiv
_atom_site_adp_type
_atom_site_occupancy
_atom_site_symmetry_multiplicity
_atom_site_calc_flag
_atom_site_refinement_flags
_atom_site_disorder_assembly
_atom_site_disorder_group
Er1 Er 0.0000 0.5000 0.421418(7) 0.03671(11) Uani 1 2 d S . .
Er2 Er 0.0000 0.5000 0.579032(6) 0.03402(10) Uani 1 2 d S . .
S1 S 0.06545(6) 0.54027(6) 0.50055(7) 0.0572(3) Uani 1 1 d . . .
Si1 Si 0.01485(11) 0.25494(9) 0.38047(7) 0.0740(6) Uani 1 1 d . . .
Si2 Si 0.06724(11) 0.32671(9) 0.29691(7) 0.0802(5) Uani 1 1 d . . .
Si3 Si 0.14586(10) 0.36983(9) 0.70337(6) 0.0700(5) Uani 1 1 d . . .
Si4 Si 0.23147(10) 0.37691(8) 0.61719(7) 0.0666(5) Uani 1 1 d . . .
N1 N -0.0353(2) 0.4158(2) 0.37482(14) 0.0552(11) Uani 1 1 d . . .
N2 N 0.0753(2) 0.4163(2) 0.39677(15) 0.0504(11) Uani 1 1 d . . .
N3 N 0.0354(3) 0.3260(2) 0.35218(15) 0.0600(12) Uani 1 1 d . . .
N4 N 0.0991(2) 0.49201(16) 0.62467(13) 0.0451(10) Uani 1 1 d . . .
N5 N 0.0481(2) 0.40059(18) 0.60320(15) 0.0481(11) Uani 1 1 d . . .
N6 N 0.1549(2) 0.39266(19) 0.64717(15) 0.0541(11) Uani 1 1 d . . .
C1 C 0.0258(3) 0.3871(3) 0.37464(18) 0.0516(13) Uani 1 1 d . . .
C2 C -0.0962(3) 0.3891(3) 0.35117(17) 0.0556(14) Uani 1 1 d . . .
H2A H -0.0848 0.3457 0.3412 0.067 Uiso 1 1 calc R . .
C3 C -0.1586(3) 0.3856(3) 0.3817(2) 0.0782(19) Uani 1 1 d . . .
H3A H -0.1468 0.3609 0.4080 0.094 Uiso 1 1 calc R . .
H3B H -0.1707 0.4285 0.3914 0.094 Uiso 1 1 calc R . .
C4 C -0.2199(4) 0.3558(5) 0.3593(3) 0.117(3) Uani 1 1 d . . .
H4A H -0.2583 0.3530 0.3800 0.141 Uiso 1 1 calc R . .
H4B H -0.2084 0.3129 0.3494 0.141 Uiso 1 1 calc R . .
C5 C -0.2400(4) 0.3968(4) 0.3194(3) 0.114(3) Uani 1 1 d . . .
H5A H -0.2802 0.3787 0.3048 0.137 Uiso 1 1 calc R . .
H5B H -0.2516 0.4396 0.3294 0.137 Uiso 1 1 calc R . .
C6 C -0.1802(4) 0.3997(5) 0.2871(3) 0.117(3) Uani 1 1 d . . .
H6A H -0.1927 0.4261 0.2617 0.141 Uiso 1 1 calc R . .
H6B H -0.1699 0.3571 0.2762 0.141 Uiso 1 1 calc R . .
C7 C -0.1144(4) 0.4286(4) 0.3109(2) 0.081(2) Uani 1 1 d . . .
H7A H -0.0757 0.4292 0.2903 0.097 Uiso 1 1 calc R . .
H7B H -0.1238 0.4723 0.3200 0.097 Uiso 1 1 calc R . .
C8 C 0.1438(3) 0.3863(3) 0.4021(2) 0.0609(15) Uani 1 1 d . . .
H8A H 0.1447 0.3475 0.3839 0.073 Uiso 1 1 calc R . .
C9 C 0.2020(3) 0.4294(3) 0.3866(3) 0.081(2) Uani 1 1 d . . .
H9A H 0.1947 0.4399 0.3554 0.098 Uiso 1 1 calc R . .
H9B H 0.2005 0.4689 0.4034 0.098 Uiso 1 1 calc R . .
C10 C 0.2721(4) 0.3998(5) 0.3917(3) 0.120(3) Uani 1 1 d . . .
H10A H 0.3072 0.4314 0.3846 0.144 Uiso 1 1 calc R . .
H10B H 0.2768 0.3647 0.3708 0.144 Uiso 1 1 calc R . .
C11 C 0.2840(4) 0.3749(5) 0.4396(3) 0.117(3) Uani 1 1 d . . .
H11A H 0.3266 0.3503 0.4401 0.140 Uiso 1 1 calc R . .
H11B H 0.2899 0.4111 0.4594 0.140 Uiso 1 1 calc R . .
C12 C 0.2269(4) 0.3343(4) 0.4566(3) 0.108(3) Uani 1 1 d . . .
H12A H 0.2345 0.3255 0.4880 0.129 Uiso 1 1 calc R . .
H12B H 0.2269 0.2938 0.4408 0.129 Uiso 1 1 calc R . .
C13 C 0.1558(3) 0.3669(3) 0.4507(2) 0.0762(18) Uani 1 1 d . . .
H13A H 0.1195 0.3377 0.4600 0.091 Uiso 1 1 calc R . .
H13B H 0.1535 0.4045 0.4695 0.091 Uiso 1 1 calc R . .
C14 C -0.0270(5) 0.2746(4) 0.4348(3) 0.108(3) Uani 1 1 d . . .
H14A H -0.0694 0.2972 0.4295 0.162 Uiso 1 1 calc R . .
H14B H 0.0035 0.3008 0.4522 0.162 Uiso 1 1 calc R . .
H14C H -0.0367 0.2358 0.4508 0.162 Uiso 1 1 calc R . .
C15 C -0.0443(6) 0.2043(4) 0.3480(3) 0.133(4) Uani 1 1 d . . .
H15A H -0.0232 0.1936 0.3200 0.199 Uiso 1 1 calc R . .
H15B H -0.0867 0.2271 0.3426 0.199 Uiso 1 1 calc R . .
H15C H -0.0541 0.1660 0.3643 0.199 Uiso 1 1 calc R . .
C16 C 0.0947(5) 0.2081(4) 0.3937(4) 0.149(4) Uani 1 1 d . . .
H16A H 0.1180 0.1970 0.3665 0.224 Uiso 1 1 calc R . .
H16B H 0.0822 0.1699 0.4095 0.224 Uiso 1 1 calc R . .
H16C H 0.1250 0.2335 0.4120 0.224 Uiso 1 1 calc R . .
C17 C 0.0006(5) 0.2959(6) 0.2563(3) 0.156(5) Uani 1 1 d . . .
H17A H -0.0409 0.3209 0.2588 0.235 Uiso 1 1 calc R . .
H17B H -0.0096 0.2520 0.2630 0.235 Uiso 1 1 calc R . .
H17C H 0.0183 0.2991 0.2265 0.235 Uiso 1 1 calc R . .
C18 C 0.1457(6) 0.2764(5) 0.2907(3) 0.158(5) Uani 1 1 d . . .
H18A H 0.1805 0.2905 0.3114 0.236 Uiso 1 1 calc R . .
H18B H 0.1631 0.2801 0.2608 0.236 Uiso 1 1 calc R . .
H18C H 0.1342 0.2326 0.2968 0.236 Uiso 1 1 calc R . .
C19 C 0.0885(4) 0.4100(3) 0.2805(2) 0.097(2) Uani 1 1 d . . .
H19A H 0.1229 0.4268 0.3004 0.146 Uiso 1 1 calc R . .
H19B H 0.0475 0.4358 0.2821 0.146 Uiso 1 1 calc R . .
H19C H 0.1060 0.4103 0.2506 0.146 Uiso 1 1 calc R . .
C20 C 0.1005(3) 0.4283(2) 0.62504(17) 0.0454(12) Uani 1 1 d . . .
C21 C 0.1466(3) 0.5284(3) 0.65221(18) 0.0511(13) Uani 1 1 d . . .
H21A H 0.1803 0.4992 0.6657 0.061 Uiso 1 1 calc R . .
C22 C 0.1848(3) 0.5791(3) 0.6262(2) 0.0678(17) Uani 1 1 d . . .
H22A H 0.1516 0.6064 0.6112 0.081 Uiso 1 1 calc R . .
H22B H 0.2133 0.5589 0.6037 0.081 Uiso 1 1 calc R . .
C23 C 0.2313(4) 0.6205(3) 0.6570(3) 0.080(2) Uani 1 1 d . . .
H23A H 0.2666 0.5937 0.6703 0.096 Uiso 1 1 calc R . .
H23B H 0.2543 0.6529 0.6392 0.096 Uiso 1 1 calc R . .
C24 C 0.1905(4) 0.6523(3) 0.6932(2) 0.083(2) Uani 1 1 d . . .
H24A H 0.2219 0.6736 0.7136 0.100 Uiso 1 1 calc R . .
H24B H 0.1605 0.6844 0.6802 0.100 Uiso 1 1 calc R . .
C25 C 0.1484(4) 0.6059(4) 0.7181(2) 0.082(2) Uani 1 1 d . . .
H25A H 0.1177 0.6290 0.7379 0.098 Uiso 1 1 calc R . .
H25B H 0.1789 0.5801 0.7364 0.098 Uiso 1 1 calc R . .
C26 C 0.1057(3) 0.5621(3) 0.68953(18) 0.0603(17) Uani 1 1 d . . .
H26A H 0.0686 0.5867 0.6761 0.072 Uiso 1 1 calc R . .
H26B H 0.0847 0.5299 0.7084 0.072 Uiso 1 1 calc R . .
C27 C 0.0458(3) 0.3308(2) 0.59817(18) 0.0500(13) Uani 1 1 d . . .
H27A H 0.0812 0.3119 0.6175 0.060 Uiso 1 1 calc R . .
C28 C -0.0255(4) 0.3056(3) 0.6127(3) 0.0733(17) Uani 1 1 d . . .
H28A H -0.0329 0.3157 0.6440 0.088 Uiso 1 1 calc R . .
H28B H -0.0613 0.3268 0.5955 0.088 Uiso 1 1 calc R . .
C29 C -0.0309(5) 0.2339(3) 0.6060(4) 0.104(3) Uani 1 1 d . . .
H29A H -0.0772 0.2199 0.6139 0.125 Uiso 1 1 calc R . .
H29B H 0.0014 0.2126 0.6258 0.125 Uiso 1 1 calc R . .
C30 C -0.0155(5) 0.2145(4) 0.5582(4) 0.115(3) Uani 1 1 d . . .
H30A H -0.0159 0.1683 0.5557 0.138 Uiso 1 1 calc R . .
H30B H -0.0510 0.2314 0.5386 0.138 Uiso 1 1 calc R . .
C31 C 0.0520(5) 0.2389(3) 0.5447(2) 0.097(3) Uani 1 1 d . . .
H31A H 0.0595 0.2288 0.5135 0.116 Uiso 1 1 calc R . .
H31B H 0.0876 0.2174 0.5618 0.116 Uiso 1 1 calc R . .
C32 C 0.0595(4) 0.3105(2) 0.5511(2) 0.0707(17) Uani 1 1 d . . .
H32A H 0.1061 0.3233 0.5428 0.085 Uiso 1 1 calc R . .
H32B H 0.0275 0.3324 0.5314 0.085 Uiso 1 1 calc R . .
C33 C 0.1698(5) 0.2823(3) 0.7097(3) 0.113(3) Uani 1 1 d . . .
H33A H 0.1431 0.2572 0.6893 0.170 Uiso 1 1 calc R . .
H33B H 0.1603 0.2687 0.7397 0.170 Uiso 1 1 calc R . .
H33C H 0.2182 0.2768 0.7035 0.170 Uiso 1 1 calc R . .
C34 C 0.0560(4) 0.3807(3) 0.7219(2) 0.092(2) Uani 1 1 d . . .
H34A H 0.0257 0.3561 0.7032 0.138 Uiso 1 1 calc R . .
H34B H 0.0438 0.4251 0.7199 0.138 Uiso 1 1 calc R . .
H34C H 0.0515 0.3666 0.7522 0.138 Uiso 1 1 calc R . .
C35 C 0.1991(4) 0.4181(4) 0.7432(2) 0.108(3) Uani 1 1 d . . .
H35A H 0.1877 0.4625 0.7401 0.163 Uiso 1 1 calc R . .
H35B H 0.2473 0.4120 0.7367 0.163 Uiso 1 1 calc R . .
H35C H 0.1897 0.4046 0.7732 0.163 Uiso 1 1 calc R . .
C36 C 0.2396(4) 0.2910(3) 0.6009(2) 0.103(3) Uani 1 1 d . . .
H36A H 0.2004 0.2788 0.5832 0.154 Uiso 1 1 calc R . .
H36B H 0.2415 0.2650 0.6273 0.154 Uiso 1 1 calc R . .
H36C H 0.2812 0.2852 0.5838 0.154 Uiso 1 1 calc R . .
C37 C 0.2333(4) 0.4266(3) 0.5660(2) 0.088(2) Uani 1 1 d . . .
H37A H 0.2296 0.4709 0.5740 0.132 Uiso 1 1 calc R . .
H37B H 0.1951 0.4151 0.5471 0.132 Uiso 1 1 calc R . .
H37C H 0.2759 0.4195 0.5504 0.132 Uiso 1 1 calc R . .
C38 C 0.3094(4) 0.3962(5) 0.6517(3) 0.126(3) Uani 1 1 d . . .
H38A H 0.3076 0.4402 0.6608 0.189 Uiso 1 1 calc R . .
H38B H 0.3505 0.3890 0.6345 0.189 Uiso 1 1 calc R . .
H38C H 0.3100 0.3694 0.6777 0.189 Uiso 1 1 calc R . .
C39 C 0.1333(4) 0.5941(5) 0.5028(3) 0.176(5) Uani 1 1 d D . .
H39A H 0.1223 0.6268 0.4810 0.211 Uiso 1 1 calc R . .
H39B H 0.1296 0.6145 0.5318 0.211 Uiso 1 1 calc R . .
C40 C 0.2028(4) 0.5814(5) 0.4972(3) 0.184(6) Uani 1 1 d D . .
H40A H 0.2083 0.5627 0.4678 0.221 Uiso 1 1 calc R . .
H40B H 0.2153 0.5487 0.5187 0.221 Uiso 1 1 calc R . .
C41 C 0.2559(4) 0.6349(4) 0.5013(5) 0.155(4) Uani 1 1 d D . .
H41A H 0.2493 0.6661 0.4777 0.186 Uiso 1 1 calc R . .
H41B H 0.2510 0.6564 0.5298 0.186 Uiso 1 1 calc R . .
C42 C 0.3258(5) 0.6050(7) 0.4976(8) 0.315(11) Uani 1 1 d D . .
H42A H 0.3607 0.6375 0.5003 0.472 Uiso 1 1 calc R . .
H42B H 0.3301 0.5842 0.4692 0.472 Uiso 1 1 calc R . .
H42C H 0.3316 0.5742 0.5211 0.472 Uiso 1 1 calc R . .

loop_
_atom_site_aniso_label
_atom_site_aniso_U_11
_atom_site_aniso_U_22
_atom_site_aniso_U_33
_atom_site_aniso_U_23
_atom_site_aniso_U_13
_atom_site_aniso_U_12
Er1 0.0359(3) 0.0395(2) 0.0347(2) 0.000 0.000 -0.00155(15)
Er2 0.0360(2) 0.03175(19) 0.0343(2) 0.000 0.000 -0.00047(14)
S1 0.0509(7) 0.0813(8) 0.0393(5) 0.0015(9) -0.0024(9) -0.0266(6)
Si1 0.0955(16) 0.0522(11) 0.0741(12) -0.0097(9) 0.0038(11) 0.0008(10)
Si2 0.0976(14) 0.0767(12) 0.0664(11) -0.0284(10) 0.0147(11) -0.0095(11)
Si3 0.0675(11) 0.0763(11) 0.0663(10) 0.0258(9) -0.0084(9) 0.0058(9)
Si4 0.0597(11) 0.0620(10) 0.0782(11) 0.0027(9) -0.0035(9) 0.0148(8)
N1 0.050(3) 0.062(3) 0.054(3) -0.009(2) -0.006(2) -0.003(3)
N2 0.043(3) 0.053(3) 0.056(3) -0.010(2) 0.001(2) 0.006(2)
N3 0.061(3) 0.059(3) 0.060(3) -0.016(2) 0.004(3) -0.002(2)
N4 0.051(2) 0.038(2) 0.047(2) 0.0018(17) -0.0142(19) 0.0023(19)
N5 0.049(3) 0.038(2) 0.057(3) -0.004(2) -0.004(2) -0.001(2)
N6 0.057(3) 0.046(2) 0.059(3) 0.009(2) -0.006(2) 0.005(2)
C1 0.055(3) 0.061(3) 0.039(3) -0.004(3) 0.002(2) 0.010(3)
C2 0.047(3) 0.068(3) 0.052(3) -0.009(3) -0.009(3) -0.003(3)
C3 0.054(4) 0.109(5) 0.072(4) 0.006(4) -0.004(4) -0.003(4)
C4 0.058(5) 0.189(9) 0.104(6) 0.036(6) -0.026(4) -0.043(6)
C5 0.064(5) 0.158(8) 0.120(7) 0.012(6) -0.041(5) -0.023(5)
C6 0.096(6) 0.185(9) 0.072(5) 0.026(5) -0.043(5) -0.033(6)
C7 0.069(5) 0.110(6) 0.062(5) 0.005(4) -0.002(4) -0.012(4)
C8 0.049(3) 0.058(3) 0.076(4) -0.019(3) 0.004(3) 0.009(3)
C9 0.041(3) 0.106(5) 0.098(5) 0.008(4) 0.001(4) 0.003(3)
C10 0.049(4) 0.172(9) 0.140(8) -0.013(7) 0.002(5) 0.000(5)
C11 0.057(5) 0.162(8) 0.131(8) -0.007(7) -0.020(5) 0.031(5)
C12 0.083(6) 0.148(7) 0.092(5) -0.011(5) -0.017(5) 0.028(5)
C13 0.058(4) 0.099(5) 0.071(4) 0.002(4) -0.010(3) 0.005(3)
C14 0.156(8) 0.073(5) 0.095(6) 0.007(4) 0.026(6) -0.008(5)
C15 0.188(11) 0.099(6) 0.112(7) -0.020(5) -0.014(7) -0.053(7)
C16 0.140(9) 0.094(6) 0.214(11) 0.045(7) -0.011(8) 0.036(6)
C17 0.218(13) 0.181(11) 0.070(6) -0.055(7) 0.017(6) -0.088(8)
C18 0.209(12) 0.159(9) 0.104(7) -0.033(6) 0.049(7) 0.087(8)
C19 0.129(7) 0.084(5) 0.078(5) -0.005(4) 0.024(5) -0.011(5)
C20 0.046(3) 0.042(3) 0.048(3) 0.005(2) -0.003(2) 0.006(2)
C21 0.047(3) 0.044(3) 0.062(3) -0.001(3) -0.016(3) -0.005(3)
C22 0.059(4) 0.069(4) 0.076(4) -0.005(3) 0.013(3) -0.019(3)
C23 0.066(5) 0.057(4) 0.116(6) -0.001(4) -0.009(4) -0.027(4)
C24 0.087(5) 0.064(4) 0.099(5) -0.026(4) -0.029(4) -0.001(4)
C25 0.070(4) 0.099(5) 0.076(5) -0.045(4) -0.008(4) -0.016(4)
C26 0.071(4) 0.055(3) 0.055(4) 0.001(3) -0.016(3) -0.008(3)
C27 0.057(4) 0.032(2) 0.061(3) 0.001(2) -0.012(3) 0.002(2)
C28 0.079(4) 0.052(4) 0.090(5) -0.008(3) 0.006(4) -0.014(3)
C29 0.092(6) 0.053(4) 0.167(9) 0.003(5) 0.017(7) -0.011(4)
C30 0.170(10) 0.044(4) 0.131(8) -0.024(5) -0.011(7) -0.008(5)
C31 0.141(8) 0.055(4) 0.094(5) -0.029(4) 0.012(5) -0.005(5)
C32 0.093(5) 0.047(3) 0.073(4) 0.002(3) -0.003(4) 0.005(3)
C33 0.127(7) 0.088(5) 0.126(7) 0.046(5) 0.017(6) 0.040(5)
C34 0.097(6) 0.106(5) 0.073(4) 0.049(4) 0.009(4) 0.020(4)
C35 0.129(7) 0.123(6) 0.073(4) 0.020(4) -0.048(5) -0.013(5)
C36 0.131(7) 0.064(4) 0.112(6) -0.003(4) 0.010(5) 0.038(4)
C37 0.088(5) 0.078(4) 0.098(5) 0.001(4) 0.027(4) 0.019(4)
C38 0.066(5) 0.192(10) 0.121(6) -0.020(6) -0.006(5) 0.012(6)
C39 0.159(9) 0.320(13) 0.050(4) 0.018(8) -0.003(7) -0.161(9)
C40 0.110(7) 0.362(16) 0.082(5) 0.090(9) -0.036(6) -0.127(9)
C41 0.109(7) 0.170(9) 0.185(9) -0.029(9) 0.030(10) -0.080(7)
C42 0.152(13) 0.41(3) 0.38(2) 0.02(2) -0.075(19) -0.123(16)

loop_
_atom_type_symbol
_atom_type_description
_atom_type_scat_dispersion_real
_atom_type_scat_dispersion_imag
_atom_type_scat_source
C C 0.0033 0.0016 'International Tables Vol C Tables 4.2.6.8 and 6.1.1.4'
H H 0.0000 0.0000 'International Tables Vol C Tables 4.2.6.8 and 6.1.1.4'
N N 0.0061 0.0033 'International Tables Vol C Tables 4.2.6.8 and 6.1.1.4'
Si Si 0.0817 0.0704 'International Tables Vol C Tables 4.2.6.8 and 6.1.1.4'
S S 0.1246 0.1234 'International Tables Vol C Tables 4.2.6.8 and 6.1.1.4'
Er Er -0.2586 4.9576 'International Tables Vol C Tables 4.2.6.8 and 6.1.1.4'

loop_
_geom_angle_atom_site_label_1
_geom_angle_atom_site_label_2
_geom_angle_atom_site_label_3
_geom_angle
_geom_angle_site_symmetry_1
_geom_angle_site_symmetry_3
_geom_angle_publ_flag
N1 Er1 N1 107.1(2) . 2_565 ?
N1 Er1 N2 100.87(17) . 2_565 ?
N1 Er1 N2 56.25(15) 2_565 2_565 ?
N1 Er1 N2 56.25(15) . . ?
N1 Er1 N2 100.87(17) 2_565 . ?
N2 Er1 N2 144.0(2) 2_565 . ?
N1 Er1 C1 28.22(17) . . ?
N1 Er1 C1 106.51(16) 2_565 . ?
N2 Er1 C1 124.93(16) 2_565 . ?
N2 Er1 C1 28.04(15) . . ?
N1 Er1 C1 106.51(16) . 2_565 ?
N1 Er1 C1 28.22(17) 2_565 2_565 ?
N2 Er1 C1 28.04(15) 2_565 2_565 ?
N2 Er1 C1 124.94(16) . 2_565 ?
C1 Er1 C1 119.7(2) . 2_565 ?
N1 Er1 S1 148.79(11) . . ?
N1 Er1 S1 98.38(12) 2_565 . ?
N2 Er1 S1 108.29(12) 2_565 . ?
N2 Er1 S1 101.89(12) . . ?
C1 Er1 S1 126.57(13) . . ?
C1 Er1 S1 104.46(12) 2_565 . ?
N1 Er1 S1 98.38(12) . 2_565 ?
N1 Er1 S1 148.79(11) 2_565 2_565 ?
N2 Er1 S1 101.89(12) 2_565 2_565 ?
N2 Er1 S1 108.29(12) . 2_565 ?
C1 Er1 S1 104.46(12) . 2_565 ?
C1 Er1 S1 126.57(13) 2_565 2_565 ?
S1 Er1 S1 65.29(6) . 2_565 ?
N4 Er2 N4 109.1(2) 2_565 . ?
N4 Er2 N5 56.44(13) 2_565 2_565 ?
N4 Er2 N5 101.62(14) . 2_565 ?
N4 Er2 N5 101.63(14) 2_565 . ?
N4 Er2 N5 56.43(13) . . ?
N5 Er2 N5 144.7(2) 2_565 . ?
N4 Er2 S1 98.16(11) 2_565 2_565 ?
N4 Er2 S1 146.33(10) . 2_565 ?
N5 Er2 S1 109.92(11) 2_565 2_565 ?
N5 Er2 S1 99.69(11) . 2_565 ?
N4 Er2 S1 146.33(10) 2_565 . ?
N4 Er2 S1 98.16(11) . . ?
N5 Er2 S1 99.69(11) 2_565 . ?
N5 Er2 S1 109.92(11) . . ?
S1 Er2 S1 65.72(6) 2_565 . ?
N4 Er2 C20 28.15(13) 2_565 2_565 ?
N4 Er2 C20 108.27(14) . 2_565 ?
N5 Er2 C20 28.31(13) 2_565 2_565 ?
N5 Er2 C20 125.70(15) . 2_565 ?
S1 Er2 C20 105.10(11) 2_565 2_565 ?
S1 Er2 C20 124.24(11) . 2_565 ?
N4 Er2 C20 108.27(14) 2_565 . ?
N4 Er2 C20 28.15(13) . . ?
N5 Er2 C20 125.70(15) 2_565 . ?
N5 Er2 C20 28.31(13) . . ?
S1 Er2 C20 124.24(11) 2_565 . ?
S1 Er2 C20 105.10(11) . . ?
C20 Er2 C20 121.3(2) 2_565 . ?
C39 S1 Er2 120.3(3) . . ?
C39 S1 Er1 124.6(3) . . ?
Er2 S1 Er1 114.49(4) . . ?
N3 Si1 C15 111.8(3) . . ?
N3 Si1 C14 109.5(3) . . ?
C15 Si1 C14 108.7(5) . . ?
N3 Si1 C16 111.0(4) . . ?
C15 Si1 C16 108.9(5) . . ?
C14 Si1 C16 106.7(5) . . ?
N3 Si2 C18 111.9(4) . . ?
N3 Si2 C19 109.5(3) . . ?
C18 Si2 C19 109.0(4) . . ?
N3 Si2 C17 111.4(3) . . ?
C18 Si2 C17 107.5(5) . . ?
C19 Si2 C17 107.5(5) . . ?
N6 Si3 C34 110.5(3) . . ?
N6 Si3 C35 114.1(3) . . ?
C34 Si3 C35 105.1(4) . . ?
N6 Si3 C33 109.5(3) . . ?
C34 Si3 C33 108.6(4) . . ?
C35 Si3 C33 108.8(4) . . ?
N6 Si4 C37 109.5(3) . . ?
N6 Si4 C36 112.6(3) . . ?
C37 Si4 C36 108.7(3) . . ?
N6 Si4 C38 110.7(3) . . ?
C37 Si4 C38 108.8(4) . . ?
C36 Si4 C38 106.5(4) . . ?
C1 N1 C2 122.2(5) . . ?
C1 N1 Er1 94.8(3) . . ?
C2 N1 Er1 142.9(4) . . ?
C1 N2 C8 120.7(4) . . ?
C1 N2 Er1 93.1(3) . . ?
C8 N2 Er1 145.4(3) . . ?
C1 N3 Si1 119.4(4) . . ?
C1 N3 Si2 118.0(4) . . ?
Si1 N3 Si2 122.6(3) . . ?
C20 N4 C21 120.5(4) . . ?
C20 N4 Er2 95.3(3) . . ?
C21 N4 Er2 143.8(3) . . ?
C20 N5 C27 120.3(4) . . ?
C20 N5 Er2 93.7(3) . . ?
C27 N5 Er2 145.3(3) . . ?
C20 N6 Si3 120.4(4) . . ?
C20 N6 Si4 118.2(3) . . ?
Si3 N6 Si4 121.4(3) . . ?
N2 C1 N1 115.8(5) . . ?
N2 C1 N3 123.3(5) . . ?
N1 C1 N3 120.9(5) . . ?
N2 C1 Er1 58.9(3) . . ?
N1 C1 Er1 57.0(3) . . ?
N3 C1 Er1 175.9(4) . . ?
N1 C2 C7 111.2(5) . . ?
N1 C2 C3 111.1(4) . . ?
C7 C2 C3 108.9(5) . . ?
N1 C2 H2A 108.5 . . ?
C7 C2 H2A 108.5 . . ?
C3 C2 H2A 108.5 . . ?
C4 C3 C2 112.1(6) . . ?
C4 C3 H3A 109.2 . . ?
C2 C3 H3A 109.2 . . ?
C4 C3 H3B 109.2 . . ?
C2 C3 H3B 109.2 . . ?
H3A C3 H3B 107.9 . . ?
C3 C4 C5 108.6(7) . . ?
C3 C4 H4A 110.0 . . ?
C5 C4 H4A 110.0 . . ?
C3 C4 H4B 110.0 . . ?
C5 C4 H4B 110.0 . . ?
H4A C4 H4B 108.4 . . ?
C6 C5 C4 109.4(7) . . ?
C6 C5 H5A 109.8 . . ?
C4 C5 H5A 109.8 . . ?
C6 C5 H5B 109.8 . . ?
C4 C5 H5B 109.8 . . ?
H5A C5 H5B 108.2 . . ?
C5 C6 C7 109.9(6) . . ?
C5 C6 H6A 109.7 . . ?
C7 C6 H6A 109.7 . . ?
C5 C6 H6B 109.7 . . ?
C7 C6 H6B 109.7 . . ?
H6A C6 H6B 108.2 . . ?
C2 C7 C6 109.9(6) . . ?
C2 C7 H7A 109.7 . . ?
C6 C7 H7A 109.7 . . ?
C2 C7 H7B 109.7 . . ?
C6 C7 H7B 109.7 . . ?
H7A C7 H7B 108.2 . . ?
N2 C8 C9 112.4(5) . . ?
N2 C8 C13 110.7(5) . . ?
C9 C8 C13 109.8(5) . . ?
N2 C8 H8A 107.9 . . ?
C9 C8 H8A 107.9 . . ?
C13 C8 H8A 107.9 . . ?
C10 C9 C8 113.3(6) . . ?
C10 C9 H9A 108.9 . . ?
C8 C9 H9A 108.9 . . ?
C10 C9 H9B 108.9 . . ?
C8 C9 H9B 108.9 . . ?
H9A C9 H9B 107.7 . . ?
C9 C10 C11 111.8(7) . . ?
C9 C10 H10A 109.3 . . ?
C11 C10 H10A 109.3 . . ?
C9 C10 H10B 109.3 . . ?
C11 C10 H10B 109.3 . . ?
H10A C10 H10B 107.9 . . ?
C12 C11 C10 113.7(7) . . ?
C12 C11 H11A 108.8 . . ?
C10 C11 H11A 108.8 . . ?
C12 C11 H11B 108.8 . . ?
C10 C11 H11B 108.8 . . ?
H11A C11 H11B 107.7 . . ?
C11 C12 C13 111.7(7) . . ?
C11 C12 H12A 109.3 . . ?
C13 C12 H12A 109.3 . . ?
C11 C12 H12B 109.3 . . ?
C13 C12 H12B 109.3 . . ?
H12A C12 H12B 107.9 . . ?
C8 C13 C12 111.2(5) . . ?
C8 C13 H13A 109.4 . . ?
C12 C13 H13A 109.4 . . ?
C8 C13 H13B 109.4 . . ?
C12 C13 H13B 109.4 . . ?
H13A C13 H13B 108.0 . . ?
Si1 C14 H14A 109.5 . . ?
Si1 C14 H14B 109.5 . . ?
H14A C14 H14B 109.5 . . ?
Si1 C14 H14C 109.5 . . ?
H14A C14 H14C 109.5 . . ?
H14B C14 H14C 109.5 . . ?
Si1 C15 H15A 109.5 . . ?
Si1 C15 H15B 109.5 . . ?
H15A C15 H15B 109.5 . . ?
Si1 C15 H15C 109.5 . . ?
H15A C15 H15C 109.5 . . ?
H15B C15 H15C 109.5 . . ?
Si1 C16 H16A 109.5 . . ?
Si1 C16 H16B 109.5 . . ?
H16A C16 H16B 109.5 . . ?
Si1 C16 H16C 109.5 . . ?
H16A C16 H16C 109.5 . . ?
H16B C16 H16C 109.5 . . ?
Si2 C17 H17A 109.5 . . ?
Si2 C17 H17B 109.5 . . ?
H17A C17 H17B 109.5 . . ?
Si2 C17 H17C 109.5 . . ?
H17A C17 H17C 109.5 . . ?
H17B C17 H17C 109.5 . . ?
Si2 C18 H18A 109.5 . . ?
Si2 C18 H18B 109.5 . . ?
H18A C18 H18B 109.5 . . ?
Si2 C18 H18C 109.5 . . ?
H18A C18 H18C 109.5 . . ?
H18B C18 H18C 109.5 . . ?
Si2 C19 H19A 109.5 . . ?
Si2 C19 H19B 109.5 . . ?
H19A C19 H19B 109.5 . . ?
Si2 C19 H19C 109.5 . . ?
H19A C19 H19C 109.5 . . ?
H19B C19 H19C 109.5 . . ?
N4 C20 N5 114.5(4) . . ?
N4 C20 N6 122.2(5) . . ?
N5 C20 N6 123.4(4) . . ?
N4 C20 Er2 56.6(2) . . ?
N5 C20 Er2 58.0(2) . . ?
N6 C20 Er2 177.0(4) . . ?
N4 C21 C22 112.7(4) . . ?
N4 C21 C26 109.2(4) . . ?
C22 C21 C26 107.6(5) . . ?
N4 C21 H21A 109.1 . . ?
C22 C21 H21A 109.1 . . ?
C26 C21 H21A 109.1 . . ?
C21 C22 C23 111.7(5) . . ?
C21 C22 H22A 109.3 . . ?
C23 C22 H22A 109.3 . . ?
C21 C22 H22B 109.3 . . ?
C23 C22 H22B 109.3 . . ?
H22A C22 H22B 107.9 . . ?
C24 C23 C22 112.0(6) . . ?
C24 C23 H23A 109.2 . . ?
C22 C23 H23A 109.2 . . ?
C24 C23 H23B 109.2 . . ?
C22 C23 H23B 109.2 . . ?
H23A C23 H23B 107.9 . . ?
C25 C24 C23 111.4(6) . . ?
C25 C24 H24A 109.3 . . ?
C23 C24 H24A 109.3 . . ?
C25 C24 H24B 109.3 . . ?
C23 C24 H24B 109.3 . . ?
H24A C24 H24B 108.0 . . ?
C24 C25 C26 114.8(6) . . ?
C24 C25 H25A 108.6 . . ?
C26 C25 H25A 108.6 . . ?
C24 C25 H25B 108.6 . . ?
C26 C25 H25B 108.6 . . ?
H25A C25 H25B 107.6 . . ?
C25 C26 C21 114.2(5) . . ?
C25 C26 H26A 108.7 . . ?
C21 C26 H26A 108.7 . . ?
C25 C26 H26B 108.7 . . ?
C21 C26 H26B 108.7 . . ?
H26A C26 H26B 107.6 . . ?
N5 C27 C32 111.9(4) . . ?
N5 C27 C28 109.7(4) . . ?
C32 C27 C28 109.2(5) . . ?
N5 C27 H27A 108.6 . . ?
C32 C27 H27A 108.6 . . ?
C28 C27 H27A 108.6 . . ?
C29 C28 C27 111.2(6) . . ?
C29 C28 H28A 109.4 . . ?
C27 C28 H28A 109.4 . . ?
C29 C28 H28B 109.4 . . ?
C27 C28 H28B 109.4 . . ?
H28A C28 H28B 108.0 . . ?
C28 C29 C30 112.0(7) . . ?
C28 C29 H29A 109.2 . . ?
C30 C29 H29A 109.2 . . ?
C28 C29 H29B 109.2 . . ?
C30 C29 H29B 109.2 . . ?
H29A C29 H29B 107.9 . . ?
C31 C30 C29 110.1(7) . . ?
C31 C30 H30A 109.6 . . ?
C29 C30 H30A 109.6 . . ?
C31 C30 H30B 109.6 . . ?
C29 C30 H30B 109.6 . . ?
H30A C30 H30B 108.1 . . ?
C30 C31 C32 113.3(6) . . ?
C30 C31 H31A 108.9 . . ?
C32 C31 H31A 108.9 . . ?
C30 C31 H31B 108.9 . . ?
C32 C31 H31B 108.9 . . ?
H31A C31 H31B 107.7 . . ?
C27 C32 C31 112.5(5) . . ?
C27 C32 H32A 109.1 . . ?
C31 C32 H32A 109.1 . . ?
C27 C32 H32B 109.1 . . ?
C31 C32 H32B 109.1 . . ?
H32A C32 H32B 107.8 . . ?
Si3 C33 H33A 109.5 . . ?
Si3 C33 H33B 109.5 . . ?
H33A C33 H33B 109.5 . . ?
Si3 C33 H33C 109.5 . . ?
H33A C33 H33C 109.5 . . ?
H33B C33 H33C 109.5 . . ?
Si3 C34 H34A 109.5 . . ?
Si3 C34 H34B 109.5 . . ?
H34A C34 H34B 109.5 . . ?
Si3 C34 H34C 109.5 . . ?
H34A C34 H34C 109.5 . . ?
H34B C34 H34C 109.5 . . ?
Si3 C35 H35A 109.5 . . ?
Si3 C35 H35B 109.5 . . ?
H35A C35 H35B 109.5 . . ?
Si3 C35 H35C 109.5 . . ?
H35A C35 H35C 109.5 . . ?
H35B C35 H35C 109.5 . . ?
Si4 C36 H36A 109.5 . . ?
Si4 C36 H36B 109.5 . . ?
H36A C36 H36B 109.5 . . ?
Si4 C36 H36C 109.5 . . ?
H36A C36 H36C 109.5 . . ?
H36B C36 H36C 109.5 . . ?
Si4 C37 H37A 109.5 . . ?
Si4 C37 H37B 109.5 . . ?
H37A C37 H37B 109.5 . . ?
Si4 C37 H37C 109.5 . . ?
H37A C37 H37C 109.5 . . ?
H37B C37 H37C 109.5 . . ?
Si4 C38 H38A 109.5 . . ?
Si4 C38 H38B 109.5 . . ?
H38A C38 H38B 109.5 . . ?
Si4 C38 H38C 109.5 . . ?
H38A C38 H38C 109.5 . . ?
H38B C38 H38C 109.5 . . ?
C40 C39 S1 127.4(8) . . ?
C40 C39 H39A 105.5 . . ?
S1 C39 H39A 105.5 . . ?
C40 C39 H39B 105.5 . . ?
S1 C39 H39B 105.5 . . ?
H39A C39 H39B 106.0 . . ?
C39 C40 C41 120.3(9) . . ?
C39 C40 H40A 107.3 . . ?
C41 C40 H40A 107.3 . . ?
C39 C40 H40B 107.3 . . ?
C41 C40 H40B 107.3 . . ?
H40A C40 H40B 106.9 . . ?
C42 C41 C40 107.2(8) . . ?
C42 C41 H41A 110.3 . . ?
C40 C41 H41A 110.3 . . ?
C42 C41 H41B 110.3 . . ?
C40 C41 H41B 110.3 . . ?
H41A C41 H41B 108.5 . . ?
C41 C42 H42A 109.5 . . ?
C41 C42 H42B 109.5 . . ?
H42A C42 H42B 109.5 . . ?
C41 C42 H42C 109.5 . . ?
H42A C42 H42C 109.5 . . ?
H42B C42 H42C 109.5 . . ?

loop_
_geom_bond_atom_site_label_1
_geom_bond_atom_site_label_2
_geom_bond_distance
_geom_bond_site_symmetry_2
_geom_bond_publ_flag
Er1 N1 2.350(4) . ?
Er1 N1 2.350(4) 2_565 ?
Er1 N2 2.394(4) 2_565 ?
Er1 N2 2.394(4) . ?
Er1 C1 2.793(5) . ?
Er1 C1 2.793(5) 2_565 ?
Er1 S1 2.8172(19) . ?
Er1 S1 2.8173(19) 2_565 ?
Er2 N4 2.359(4) 2_565 ?
Er2 N4 2.359(4) . ?
Er2 N5 2.391(4) 2_565 ?
Er2 N5 2.391(4) . ?
Er2 S1 2.8009(19) 2_565 ?
Er2 S1 2.8010(19) . ?
Er2 C20 2.815(5) 2_565 ?
Er2 C20 2.815(5) . ?
S1 C39 1.731(7) . ?
Si1 N3 1.757(5) . ?
Si1 C15 1.838(8) . ?
Si1 C14 1.866(8) . ?
Si1 C16 1.871(8) . ?
Si2 N3 1.767(5) . ?
Si2 C18 1.856(9) . ?
Si2 C19 1.856(7) . ?
Si2 C17 1.886(8) . ?
Si3 N6 1.760(5) . ?
Si3 C34 1.838(7) . ?
Si3 C35 1.872(7) . ?
Si3 C33 1.898(7) . ?
Si4 N6 1.762(5) . ?
Si4 C37 1.854(7) . ?
Si4 C36 1.869(6) . ?
Si4 C38 1.872(8) . ?
N1 C1 1.325(7) . ?
N1 C2 1.482(6) . ?
N2 C1 1.315(7) . ?
N2 C8 1.474(7) . ?
N3 C1 1.457(7) . ?
N4 C20 1.333(6) . ?
N4 C21 1.451(6) . ?
N5 C20 1.337(6) . ?
N5 C27 1.469(6) . ?
N6 C20 1.451(6) . ?
C2 C7 1.505(8) . ?
C2 C3 1.517(8) . ?
C2 H2A 0.9800 . ?
C3 C4 1.499(9) . ?
C3 H3A 0.9700 . ?
C3 H3B 0.9700 . ?
C4 C5 1.521(10) . ?
C4 H4A 0.9700 . ?
C4 H4B 0.9700 . ?
C5 C6 1.509(11) . ?
C5 H5A 0.9700 . ?
C5 H5B 0.9700 . ?
C6 C7 1.580(10) . ?
C6 H6A 0.9700 . ?
C6 H6B 0.9700 . ?
C7 H7A 0.9700 . ?
C7 H7B 0.9700 . ?
C8 C9 1.515(8) . ?
C8 C13 1.529(8) . ?
C8 H8A 0.9800 . ?
C9 C10 1.497(9) . ?
C9 H9A 0.9700 . ?
C9 H9B 0.9700 . ?
C10 C11 1.543(12) . ?
C10 H10A 0.9700 . ?
C10 H10B 0.9700 . ?
C11 C12 1.484(11) . ?
C11 H11A 0.9700 . ?
C11 H11B 0.9700 . ?
C12 C13 1.544(9) . ?
C12 H12A 0.9700 . ?
C12 H12B 0.9700 . ?
C13 H13A 0.9700 . ?
C13 H13B 0.9700 . ?
C14 H14A 0.9600 . ?
C14 H14B 0.9600 . ?
C14 H14C 0.9600 . ?
C15 H15A 0.9600 . ?
C15 H15B 0.9600 . ?
C15 H15C 0.9600 . ?
C16 H16A 0.9600 . ?
C16 H16B 0.9600 . ?
C16 H16C 0.9600 . ?
C17 H17A 0.9600 . ?
C17 H17B 0.9600 . ?
C17 H17C 0.9600 . ?
C18 H18A 0.9600 . ?
C18 H18B 0.9600 . ?
C18 H18C 0.9600 . ?
C19 H19A 0.9600 . ?
C19 H19B 0.9600 . ?
C19 H19C 0.9600 . ?
C21 C22 1.509(8) . ?
C21 C26 1.542(8) . ?
C21 H21A 0.9800 . ?
C22 C23 1.550(8) . ?
C22 H22A 0.9700 . ?
C22 H22B 0.9700 . ?
C23 C24 1.498(9) . ?
C23 H23A 0.9700 . ?
C23 H23B 0.9700 . ?
C24 C25 1.469(9) . ?
C24 H24A 0.9700 . ?
C24 H24B 0.9700 . ?
C25 C26 1.500(8) . ?
C25 H25A 0.9700 . ?
C25 H25B 0.9700 . ?
C26 H26A 0.9700 . ?
C26 H26B 0.9700 . ?
C27 C32 1.497(7) . ?
C27 C28 1.539(8) . ?
C27 H27A 0.9800 . ?
C28 C29 1.518(9) . ?
C28 H28A 0.9700 . ?
C28 H28B 0.9700 . ?
C29 C30 1.520(13) . ?
C29 H29A 0.9700 . ?
C29 H29B 0.9700 . ?
C30 C31 1.459(12) . ?
C30 H30A 0.9700 . ?
C30 H30B 0.9700 . ?
C31 C32 1.518(7) . ?
C31 H31A 0.9700 . ?
C31 H31B 0.9700 . ?
C32 H32A 0.9700 . ?
C32 H32B 0.9700 . ?
C33 H33A 0.9600 . ?
C33 H33B 0.9600 . ?
C33 H33C 0.9600 . ?
C34 H34A 0.9600 . ?
C34 H34B 0.9600 . ?
C34 H34C 0.9600 . ?
C35 H35A 0.9600 . ?
C35 H35B 0.9600 . ?
C35 H35C 0.9600 . ?
C36 H36A 0.9600 . ?
C36 H36B 0.9600 . ?
C36 H36C 0.9600 . ?
C37 H37A 0.9600 . ?
C37 H37B 0.9600 . ?
C37 H37C 0.9600 . ?
C38 H38A 0.9600 . ?
C38 H38B 0.9600 . ?
C38 H38C 0.9600 . ?
C39 C40 1.380(8) . ?
C39 H39A 0.9700 . ?
C39 H39B 0.9700 . ?
C40 C41 1.523(7) . ?
C40 H40A 0.9700 . ?
C40 H40B 0.9700 . ?
C41 C42 1.493(9) . ?
C41 H41A 0.9700 . ?
C41 H41B 0.9700 . ?
C42 H42A 0.9600 . ?
C42 H42B 0.9600 . ?
C42 H42C 0.9600 . ?
